data_4310354
loop_
_publ_author_name
'Katherine N. Crowder'
'Stephanie J. Garcia'
'Rebekah L. Burr'
'J. Micah North'
'Mike H. Wilson'
'Brian L. Conley'
'Phillip E. Fanwick'
'Peter S. White'
'Karl D. Sienerth'
'Robert M. Granger'

_publ_contact_author
;
     P.E. Fanwick
     Department of Chemistry
     Purdue University
     W. Lafayette
     IN 47907
     USA
;
_publ_contact_author_email fanwick@.xray.chem.purdue.edu
_publ_contact_author_fax '(317) 494 0239'
_publ_contact_author_phone '(317) 494 4572'
_publ_section_title
;
 Synthesis of Pt(dpk)Cl4 and the Reversible Hydration to
 Pt(dpk-O-OH)Cl3.H-phenCl: X-ray, Spectroscopic, and Electrochemical
 Characterization
;
_journal_name_full 'Inorganic Chemistry'
_journal_page_first 72
_journal_page_last 78
_journal_paper_doi 10.1021/ic035102f
_journal_volume 43
_journal_year 2004
_chemical_formula_moiety 'Pt Cl4 C11 H8 N2 O '
_chemical_formula_sum 'C11 H8 Cl4 N2 O Pt'
_chemical_formula_weight 521.09
_chemical_name_systematic ?
_space_group_IT_number 14
_symmetry_cell_setting monoclinic
_symmetry_space_group_name_Hall '-P 2ybc'
_symmetry_space_group_name_H-M 'P 1 21/c 1'
_audit_creation_date 14-03-96
_audit_creation_method from_MolEN_master_file_using_cif_in
_cell_angle_alpha 90.0
_cell_angle_beta 91.414(1)
_cell_angle_gamma 90.0
_cell_formula_units_Z 4
_cell_length_a 11.9268(2)
_cell_length_b 9.9789(2)
_cell_length_c 11.8599(2)
_cell_measurement_reflns_used 6936
_cell_measurement_temperature 173
_cell_measurement_theta_max 25.00
_cell_measurement_theta_min 2.50
_cell_volume 1411.09(4)
_computing_cell_refinement 'Bruker SAINT'
_computing_data_collection 'Bruker SMART'
_computing_data_reduction 'Bruker SAINT/NRCVAX DATRD2'
_computing_molecular_graphics NRCVAX
_computing_publication_material 'NRCVAX TABLES Jan 94 Version'
_computing_structure_refinement 'NRCVAX LSTSQ'
_computing_structure_solution 'NRCVAX SOLVER'
_diffrn_ambient_temperature 173
_diffrn_measurement_device 'Bruker SMART 1K'
_diffrn_measurement_method 'Omega and Phi scans'
_diffrn_radiation_monochromator graphite
_diffrn_radiation_source 'xray tube'
_diffrn_radiation_type 'Molybdenum K\a'
_diffrn_radiation_wavelength 0.71073
_diffrn_reflns_av_R_equivalents 0.034
_diffrn_reflns_limit_h_max 14
_diffrn_reflns_limit_h_min -14
_diffrn_reflns_limit_k_max 11
_diffrn_reflns_limit_k_min 0
_diffrn_reflns_limit_l_max 14
_diffrn_reflns_limit_l_min 0
_diffrn_reflns_number 11598
_diffrn_reflns_theta_max 25.00
_diffrn_reflns_theta_min 0.00
_exptl_absorpt_coefficient_mu 10.65
_exptl_absorpt_correction_T_max 1.0000
_exptl_absorpt_correction_T_min 1.0000
_exptl_absorpt_correction_type none
_exptl_crystal_density_diffrn 2.453
_exptl_crystal_F_000 965.65
_exptl_crystal_size_max 0.20
_exptl_crystal_size_mid 0.15
_exptl_crystal_size_min 0.15
_refine_diff_density_max 1.18
_refine_diff_density_min -0.74
_refine_ls_extinction_coef 0.054(11)
_refine_ls_extinction_method Larson
_refine_ls_goodness_of_fit_obs 1.28
_refine_ls_matrix_type full
_refine_ls_number_parameters 173
_refine_ls_number_reflns 2073
_refine_ls_R_factor_all 0.028
_refine_ls_R_factor_obs 0.020
_refine_ls_shift/esd_max 0.000
_refine_ls_structure_factor_coef F
_refine_ls_weighting_details 'w = 1/(\s^2^(F)+0.0001F^2^)'
_refine_ls_weighting_scheme calc
_refine_ls_wR_factor_all 0.025
_refine_ls_wR_factor_obs 0.023
_reflns_number_observed 2074
_reflns_number_total 2488
_reflns_observed_criterion 'Inet > 3.0\s(Inet)'
_cod_data_source_file ic035102fsi20030917_050916.cif
_cod_data_source_block c02110
_cod_depositor_comments
;
The following automatic conversions were performed:
'_symmetry_cell_setting' value 'Monoclinic' changed to 'monoclinic'
according to '/home/saulius/struct/CIF-dictionaries/cif_core.dic'
dictionary named 'cif_core.dic' version 2.4.1 from 2010-06-29.

Automatic conversion script
Id: cif_fix_enum 1527 2010-12-29 10:47:43Z saulius 

The following automatic conversions were performed:

'_atom_site_thermal_displace_type' tag value 'Uij' was replaced with
'Uani' value 19 times.

Automatic conversion script
Id: cif_fix_values 1646 2011-03-28 12:23:43Z adriana 

The following automatic conversions were performed:

'_refine_ls_weighting_scheme' value '1/(\s^2^(F)+0.0001F^2^)' was
changed to 'calc'. New tag '_refine_ls_weighting_details' was
created. The value of the new tag was set to 'w =
1/(\s^2^(F)+0.0001F^2^)'.

Automatic conversion script
Id: cif_fix_values 3143 2015-03-26 13:38:13Z robertas 
;
_cod_original_sg_symbol_H-M 'P 21/c'
_cod_original_formula_sum 'Pt Cl4 C11 H8 N2 O '
_cod_database_code 4310354

loop_
_symmetry_equiv_pos_as_xyz
x,y,z
-x,-y,-z
-x,1/2+y,1/2-z
x,1/2-y,1/2+z

loop_
_atom_site_aniso_label
_atom_site_aniso_U_11
_atom_site_aniso_U_22
_atom_site_aniso_U_33
_atom_site_aniso_U_12
_atom_site_aniso_U_13
_atom_site_aniso_U_23
_atom_site_aniso_type_symbol
Pt1 0.01374(13) 0.01677(12) 0.01308(11) -0.00280(9) -0.00019(7) -0.00120(8) Pt
Cl1 0.0181(7) 0.0284(7) 0.0207(6) 0.0005(6) 0.0042(5) -0.0006(5) Cl
Cl2 0.0148(7) 0.0365(8) 0.0234(6) -0.0035(6) 0.0009(5) 0.0021(6) Cl
Cl3 0.0232(8) 0.0376(8) 0.0167(6) -0.0024(6) -0.0019(5) 0.0023(5) Cl
Cl4 0.0410(9) 0.0256(7) 0.0326(8) -0.0072(6) 0.0015(6) -0.0081(6) Cl
O1 0.0111(21) 0.0265(21) 0.0316(20) -0.0014(15) -0.0029(16) -0.0041(15) O
C2 0.024(3) 0.018(3) 0.016(3) -0.0010(23) 0.0007(22) -0.0058(20) C
C3 0.011(3) 0.020(3) 0.0145(23) -0.0009(21) -0.0021(19) 0.0006(19) C
C4 0.021(3) 0.016(3) 0.0189(25) -0.0024(22) -0.0043(22) -0.0030(20) C
C5 0.035(4) 0.017(3) 0.028(3) 0.0020(25) -0.001(3) -0.0040(22) C
C6 0.028(3) 0.021(3) 0.027(3) 0.0117(24) 0.000(3) 0.0022(22) C
C7 0.016(3) 0.026(3) 0.018(3) 0.0034(23) -0.0052(21) 0.0045(21) C
N8 0.0149(23) 0.0149(20) 0.0128(20) -0.0011(17) 0.0008(17) -0.0008(16) N
C9 0.011(3) 0.017(3) 0.0150(23) 0.0044(21) 0.0007(19) -0.0027(20) C
C10 0.013(3) 0.025(3) 0.022(3) 0.0057(23) -0.0018(22) -0.0050(23) C
C11 0.025(3) 0.023(3) 0.022(3) 0.0122(24) 0.0004(24) 0.0047(22) C
C12 0.026(3) 0.017(3) 0.027(3) 0.0064(23) 0.0072(23) 0.0045(21) C
C13 0.021(3) 0.017(3) 0.021(3) 0.0024(22) 0.0054(22) -0.0034(20) C
N14 0.0154(24) 0.0147(22) 0.0192(21) 0.0027(18) 0.0020(18) -0.0014(17) N

loop_
_atom_site_label
_atom_site_fract_x
_atom_site_fract_y
_atom_site_fract_z
_atom_site_U_iso_or_equiv
_atom_site_thermal_displace_type
_atom_site_calc_flag
_atom_site_refinement_flags
_atom_site_type_symbol
Pt1 0.302672(15) 0.369174(18) 0.200229(14) 0.01454(10) Uani ? . Pt
Cl1 0.12161(10) 0.37022(13) 0.26831(10) 0.0223(6) Uani ? . Cl
Cl2 0.48049(10) 0.37023(13) 0.12912(10) 0.0249(7) Uani ? . Cl
Cl3 0.37089(11) 0.28895(14) 0.37040(10) 0.0259(7) Uani ? . Cl
Cl4 0.32735(13) 0.58485(14) 0.26368(12) 0.0331(7) Uani ? . Cl
O1 0.0065(3) 0.2199(3) 0.0253(3) 0.0231(19) Uani ? . O
C2 0.1053(5) 0.2490(5) 0.0423(4) 0.019(3) Uani ? . C
C3 0.1865(4) 0.1439(5) 0.0831(4) 0.0154(24) Uani ? . C
C4 0.1678(4) 0.0146(5) 0.0496(4) 0.0186(24) Uani ? . C
C5 0.2473(5) -0.0831(5) 0.0738(4) 0.027(3) Uani ? . C
C6 0.3434(5) -0.0486(5) 0.1311(4) 0.025(3) Uani ? . C
C7 0.3591(4) 0.0829(5) 0.1651(4) 0.020(3) Uani ? . C
N8 0.2814(3) 0.1781(4) 0.1420(3) 0.0142(20) Uani ? . N
C9 0.1480(4) 0.3814(5) -0.0001(4) 0.0143(23) Uani ? . C
C10 0.0962(4) 0.4380(5) -0.0948(4) 0.020(3) Uani ? . C
C11 0.1416(5) 0.5507(5) -0.1423(4) 0.023(3) Uani ? . C
C12 0.2390(5) 0.6030(5) -0.0954(4) 0.023(3) Uani ? . C
C13 0.2861(4) 0.5462(5) 0.0008(4) 0.0196(24) Uani ? . C
N14 0.2411(3) 0.4376(4) 0.0489(3) 0.0164(20) Uani ? . N
H4 0.108 -0.018 0.002 0.0286 Uiso ? . H
H5 0.252 -0.176 0.054 0.0367 Uiso ? . H
H6 0.401 -0.112 0.153 0.0354 Uiso ? . H
H7 0.424 0.114 0.207 0.0298 Uiso ? . H
H10 0.032 0.396 -0.130 0.0301 Uiso ? . H
H11 0.096 0.587 -0.203 0.0334 Uiso ? . H
H12 0.274 0.681 -0.127 0.0331 Uiso ? . H
H13 0.353 0.577 0.039 0.0297 Uiso ? . H

loop_
_atom_type_symbol
_atom_type_description
_atom_type_scat_dispersion_real
_atom_type_scat_dispersion_imag
_atom_type_scat_source
Pt ? -1.703 8.391 'International Tables Vol. IV Table 2.2B'
Cl ? 0.148 0.159 'International Tables Vol. IV Table 2.2B'
C ? 0.003 0.002 'International Tables Vol. IV Table 2.2B'
H ? 0.000 0.000 'International Tables Vol. IV Table 2.2B'
N ? 0.006 0.003 'International Tables Vol. IV Table 2.2B'
O ? 0.011 0.006 'International Tables Vol. IV Table 2.2B'

loop_
_geom_angle_atom_site_label_1
_geom_angle_atom_site_label_2
_geom_angle_atom_site_label_3
_geom_angle
_geom_angle_site_symmetry_1
_geom_angle_site_symmetry_2
_geom_angle_site_symmetry_3
_geom_angle_publ_flag
Cl(1) Pt(1) Cl(2) 178.72(4) ? ? ? ?
Cl(1) Pt(1) Cl(3) 90.48(4) ? ? ? ?
Cl(1) Pt(1) Cl(4) 89.69(5) ? ? ? ?
Cl(1) Pt(1) N(8) 90.74(11) ? ? ? ?
Cl(1) Pt(1) N(14) 89.25(11) ? ? ? ?
Cl(2) Pt(1) Cl(3) 90.80(5) ? ? ? ?
Cl(2) Pt(1) Cl(4) 90.23(5) ? ? ? ?
Cl(2) Pt(1) N(8) 89.32(11) ? ? ? ?
Cl(2) Pt(1) N(14) 89.47(12) ? ? ? ?
Cl(3) Pt(1) Cl(4) 89.94(5) ? ? ? ?
Cl(3) Pt(1) N(8) 90.57(11) ? ? ? ?
Cl(3) Pt(1) N(14) 179.15(12) ? ? ? ?
Cl(4) Pt(1) N(8) 179.33(11) ? ? ? ?
Cl(4) Pt(1) N(14) 90.87(12) ? ? ? ?
N(8) Pt(1) N(14) 88.62(15) ? ? ? ?
O(1) C(2) C(3) 119.8(4) ? ? ? ?
O(1) C(2) C(9) 119.0(5) ? ? ? ?
C(3) C(2) C(9) 120.0(4) ? ? ? ?
C(2) C(3) C(4) 117.9(4) ? ? ? ?
C(2) C(3) N(8) 120.9(4) ? ? ? ?
C(4) C(3) N(8) 120.9(4) ? ? ? ?
C(3) C(4) C(5) 119.9(5) ? ? ? ?
C(4) C(5) C(6) 119.3(5) ? ? ? ?
C(5) C(6) C(7) 119.4(5) ? ? ? ?
C(6) C(7) N(8) 121.4(5) ? ? ? ?
Pt(1) N(8) C(3) 120.2(3) ? ? ? ?
Pt(1) N(8) C(7) 120.6(3) ? ? ? ?
C(3) N(8) C(7) 119.1(4) ? ? ? ?
C(2) C(9) C(10) 118.6(4) ? ? ? ?
C(2) C(9) N(14) 119.9(4) ? ? ? ?
C(10) C(9) N(14) 121.3(4) ? ? ? ?
C(9) C(10) C(11) 119.5(5) ? ? ? ?
C(10) C(11) C(12) 118.7(5) ? ? ? ?
C(11) C(12) C(13) 120.0(5) ? ? ? ?
C(12) C(13) N(14) 121.5(5) ? ? ? ?
Pt(1) N(14) C(9) 120.6(3) ? ? ? ?
Pt(1) N(14) C(13) 120.3(3) ? ? ? ?
C(9) N(14) C(13) 118.8(4) ? ? ? ?

loop_
_geom_bond_atom_site_label_1
_geom_bond_atom_site_label_2
_geom_bond_distance
_geom_bond_site_symmetry_1
_geom_bond_site_symmetry_2
_geom_bond_publ_flag
Pt(1) Cl(1) 2.3241(12) ? ? ?
Pt(1) Cl(2) 2.3017(12) ? ? ?
Pt(1) Cl(3) 2.3011(13) ? ? ?
Pt(1) Cl(4) 2.2965(13) ? ? ?
Pt(1) N(8) 2.042(4) ? ? ?
Pt(1) N(14) 2.040(4) ? ? ?
O(1) C(2) 1.226(6) ? ? ?
C(2) C(3) 1.499(7) ? ? ?
C(2) C(9) 1.506(7) ? ? ?
C(3) C(4) 1.367(7) ? ? ?
C(3) N(8) 1.359(6) ? ? ?
C(4) C(5) 1.385(7) ? ? ?
C(5) C(6) 1.362(8) ? ? ?
C(6) C(7) 1.384(7) ? ? ?
C(7) N(8) 1.350(6) ? ? ?
C(9) C(10) 1.389(7) ? ? ?
C(9) N(14) 1.362(6) ? ? ?
C(10) C(11) 1.375(7) ? ? ?
C(11) C(12) 1.378(8) ? ? ?
C(12) C(13) 1.381(7) ? ? ?
C(13) N(14) 1.342(6) ? ? ?

loop_
_geom_contact_atom_site_label_1
_geom_contact_atom_site_label_2
_geom_contact_distance
_geom_contact_site_symmetry_1
_geom_contact_site_symmetry_2
_geom_contact_publ_flag
? ? ? ? ? ?

loop_
_geom_torsion_atom_site_label_1
_geom_torsion_atom_site_label_2
_geom_torsion_atom_site_label_3
_geom_torsion_atom_site_label_4
_geom_torsion
_geom_torsion_site_symmetry_1
_geom_torsion_site_symmetry_2
_geom_torsion_site_symmetry_3
_geom_torsion_site_symmetry_4
_geom_torsion_publ_flag
? ? ? ? ? ? ? ? ? ?
